data_7703416
loop_
_publ_author_name
'Beattie, Jeffrey W.'
'Wang, Canning'
'Zhang, Hongtu'
'Krogman, Jeremy P.'
'Foxman, Bruce M.'
'Thomas, Christine M.'

_publ_section_title
;
 Dimerization of terminal alkynes promoted by a heterobimetallic Zr/Co
 complex.
;
_journal_issue 8
_journal_name_full 'Dalton transactions (Cambridge, England : 2003)'
_journal_page_first 2407
_journal_page_last 2411
_journal_paper_doi 10.1039/d0dt00334d
_journal_volume 49
_journal_year 2020
_chemical_formula_moiety 'C61 H87 Co1 N3 P3 Zr1'
_chemical_formula_sum 'C61 H87 Co N3 P3 Zr'
_chemical_formula_weight 1105.46
_chemical_melting_point ?
_chemical_properties_physical Air-sensitive,Moisture-sensitive,Oxygen-sensitive
_space_group_IT_number 14
_space_group_name_Hall '-P 2yn'
_space_group_name_H-M_alt 'P 1 21/n 1'
_symmetry_cell_setting monoclinic
_symmetry_space_group_name_Hall '-P 2yn'
_symmetry_space_group_name_H-M 'P 1 21/n 1'
_atom_sites_solution_hydrogens difmap
_atom_sites_solution_primary direct
_audit_creation_date 2019-11-12
_audit_creation_method 'CRYSTALS_ver_14.61_build_7408 '
_audit_update_record
;
2019-11-13 deposited with the CCDC.	2020-01-31 downloaded from the CCDC.
;
_cell_angle_alpha 90
_cell_angle_beta 97.923(2)
_cell_angle_gamma 90
_cell_formula_units_Z 4
_cell_length_a 12.0196(9)
_cell_length_b 34.104(3)
_cell_length_c 13.9512(9)
_cell_measurement_reflns_used 1992
_cell_measurement_temperature 120
_cell_measurement_theta_max 21.90
_cell_measurement_theta_min 2.39
_cell_volume 5664.2(7)
_computing_cell_refinement 'Apex2 (Bruker AXS, 2006)'
_computing_data_collection 'Apex2 (Bruker AXS, 2006)'
_computing_data_reduction 'Apex2 (Bruker AXS, 2006)'
_computing_molecular_graphics 'CAMERON (Watkin et al., 1996)'
_computing_publication_material 'CRYSTALS (Betteridge et al., 2003)'
_computing_structure_refinement 'CRYSTALS (Betteridge et al., 2003)'
_computing_structure_solution 'SIR92 (Altomare et al., 1994)'
_diffrn_ambient_temperature 120
_diffrn_measured_fraction_theta_full 0.999
_diffrn_measured_fraction_theta_max 0.999
_diffrn_measurement_device Area
_diffrn_measurement_device_type 'Bruker Kappa Apex2'
_diffrn_measurement_method '\f & \w scans'
_diffrn_radiation_monochromator graphite
_diffrn_radiation_type 'Mo K\a'
_diffrn_radiation_wavelength 0.71073
_diffrn_reflns_av_R_equivalents 0.127
_diffrn_reflns_limit_h_max 13
_diffrn_reflns_limit_h_min -13
_diffrn_reflns_limit_k_max 37
_diffrn_reflns_limit_k_min -37
_diffrn_reflns_limit_l_max 15
_diffrn_reflns_limit_l_min -8
_diffrn_reflns_number 37487
_diffrn_reflns_theta_full 23.077
_diffrn_reflns_theta_max 23.077
_diffrn_reflns_theta_min 1.194
_diffrn_standards_number 0
_exptl_absorpt_coefficient_mu 0.602
_exptl_absorpt_correction_T_max 0.96
_exptl_absorpt_correction_T_min 0.95
_exptl_absorpt_correction_type numerical
_exptl_absorpt_process_details
; 
 Analytical Absorption (De Meulenaer & Tompa, 1965) 
;
_exptl_crystal_colour orange
_exptl_crystal_density_diffrn 1.296
_exptl_crystal_density_meas ?
_exptl_crystal_density_method 'not measured'
_exptl_crystal_description acicular
_exptl_crystal_F_000 2344
_exptl_crystal_recrystallization_method 'Re-crystallisation from solvent: diethyl ether'
_exptl_crystal_size_max 0.220
_exptl_crystal_size_mid 0.080
_exptl_crystal_size_min 0.060
_refine_diff_density_max 1.29
_refine_diff_density_min -1.22
_refine_ls_extinction_method None
_refine_ls_goodness_of_fit_ref 1.0049
_refine_ls_hydrogen_treatment constr
_refine_ls_matrix_type full
_refine_ls_number_parameters 622
_refine_ls_number_reflns 7966
_refine_ls_number_restraints 0
_refine_ls_R_factor_all 0.1064
_refine_ls_R_factor_gt 0.0502
_refine_ls_shift/su_max 0.0010878
_refine_ls_shift/su_mean 0.0000371
_refine_ls_structure_factor_coef Fsqd
_refine_ls_weighting_details
;
 Method= Modified Sheldrick 
 w=1/[\s^2^(F^2^) + ( 0.02P)^2^ + 4.42P] 
 ,where P=(max(Fo^2^,0) + 2Fc^2^)/3 
;
_refine_ls_weighting_scheme calc
_refine_ls_wR_factor_all 0.0912
_refine_ls_wR_factor_gt 0.0731
_refine_ls_wR_factor_ref 0.0912
_reflns_limit_h_max 13
_reflns_limit_h_min -13
_reflns_limit_k_max 37
_reflns_limit_k_min 0
_reflns_limit_l_max 15
_reflns_limit_l_min 0
_reflns_number_gt 4927
_reflns_number_total 7966
_reflns_threshold_expression I>2.0\s(I)
_oxford_diffrn_Wilson_B_factor 0.00
_oxford_diffrn_Wilson_scale 0.00
_oxford_refine_ls_r_factor_ref 0.1064
_oxford_refine_ls_scale 0.083157(13)
_oxford_reflns_number_all 7966
_oxford_structure_analysis_title 'JK_320_0m in P2(1)/n'
_cod_data_source_file d0dt00334d2.cif
_cod_data_source_block 2a
_cod_depositor_comments
;
The following automatic conversions were performed:

data item '_chemical_melting_point' value 'not measured' was changed
to '?' -- the value is undefined or not given.

data item '_exptl_crystal_density_meas' value 'not measured' was
changed to '?' -- the value is perceived as not measured.

Automatic conversion script
Id: cif_fix_values 7556 2019-12-06 15:28:31Z antanas 

 Adding full bibliography for 7703415--7703416.cif.
;
_cod_original_cell_volume 5664.3(7)
_cod_original_sg_symbol_H-M 'P 1 21/n 1 '
_cod_original_formula_sum 'C61 H87 Co1 N3 P3 Zr1'
_cod_database_code 7703416
_oxford_refine_reflns_threshold_expression_ref I>-10.0\s(I)

loop_
_symmetry_equiv_pos_as_xyz
x,y,z
-x,-y,-z
-x+1/2,y+1/2,-z+1/2
x+1/2,-y+1/2,z+1/2

loop_
_atom_site_label
_atom_site_type_symbol
_atom_site_fract_x
_atom_site_fract_y
_atom_site_fract_z
_atom_site_U_iso_or_equiv
_atom_site_occupancy
_atom_site_adp_type
_atom_site_refinement_flags_posn
C1 C 0.9670(4) 0.56205(16) 0.7594(4) 0.0182 1.0000 Uani .
C2 C 1.0000(4) 0.53133(16) 0.7034(4) 0.0200 1.0000 Uani .
C3 C 1.0614(4) 0.50032(16) 0.7487(4) 0.0247 1.0000 Uani .
C4 C 1.0928(4) 0.49882(17) 0.8477(4) 0.0244 1.0000 Uani .
C5 C 1.0620(4) 0.52997(17) 0.9003(4) 0.0250 1.0000 Uani .
C6 C 1.0005(4) 0.56153(17) 0.8597(4) 0.0207 1.0000 Uani .
C7 C 0.9730(4) 0.53041(16) 0.5947(3) 0.0243 1.0000 Uani .
C8 C 1.1619(5) 0.46570(17) 0.8938(4) 0.0398 1.0000 Uani .
C9 C 0.9739(4) 0.59452(16) 0.9235(3) 0.0258 1.0000 Uani .
C10 C 0.6979(4) 0.59972(16) 0.7982(3) 0.0198 1.0000 Uani .
C11 C 0.5842(4) 0.61956(17) 0.7790(4) 0.0309 1.0000 Uani .
C12 C 0.6901(5) 0.56194(17) 0.8548(4) 0.0304 1.0000 Uani .
C13 C 0.7064(4) 0.55367(15) 0.6190(4) 0.0207 1.0000 Uani .
C14 C 0.5805(4) 0.55875(17) 0.5864(4) 0.0276 1.0000 Uani .
C15 C 0.7264(5) 0.51260(16) 0.6645(4) 0.0328 1.0000 Uani .
C16 C 0.9591(4) 0.74385(15) 0.6463(4) 0.0145 1.0000 Uani .
C17 C 0.9538(4) 0.75877(15) 0.5515(4) 0.0147 1.0000 Uani .
C18 C 0.9970(4) 0.79603(15) 0.5376(4) 0.0200 1.0000 Uani .
C19 C 1.0496(4) 0.81865(16) 0.6117(4) 0.0213 1.0000 Uani .
C20 C 1.0583(4) 0.80270(16) 0.7031(4) 0.0202 1.0000 Uani .
C21 C 1.0150(4) 0.76654(16) 0.7215(4) 0.0163 1.0000 Uani .
C22 C 0.9087(4) 0.73525(15) 0.4644(3) 0.0208 1.0000 Uani .
C23 C 1.0973(5) 0.85824(16) 0.5938(4) 0.0345 1.0000 Uani .
C24 C 1.0271(4) 0.75250(15) 0.8248(3) 0.0204 1.0000 Uani .
C25 C 0.7014(4) 0.75250(15) 0.6166(4) 0.0159 1.0000 Uani .
C26 C 0.5734(4) 0.74947(16) 0.5957(4) 0.0231 1.0000 Uani .
C27 C 0.7327(4) 0.79198(15) 0.6645(4) 0.0207 1.0000 Uani .
C28 C 0.7633(4) 0.72015(16) 0.8061(3) 0.0211 1.0000 Uani .
C29 C 0.8245(4) 0.69104(16) 0.8777(3) 0.0242 1.0000 Uani .
C30 C 0.6435(4) 0.72652(16) 0.8299(4) 0.0252 1.0000 Uani .
C31 C 1.2032(4) 0.61520(16) 0.7671(4) 0.0164 1.0000 Uani .
C32 C 1.2229(4) 0.62842(16) 0.8635(4) 0.0200 1.0000 Uani .
C33 C 1.2908(4) 0.60660(17) 0.9320(4) 0.0245 1.0000 Uani .
C34 C 1.3406(4) 0.57198(17) 0.9094(4) 0.0242 1.0000 Uani .
C35 C 1.3213(4) 0.55992(16) 0.8143(4) 0.0221 1.0000 Uani .
C36 C 1.2543(4) 0.58044(16) 0.7430(4) 0.0162 1.0000 Uani .
C37 C 1.1719(5) 0.66556(16) 0.8953(4) 0.0275 1.0000 Uani .
C38 C 1.4111(5) 0.54766(17) 0.9851(4) 0.0376 1.0000 Uani .
C39 C 1.2363(4) 0.56389(15) 0.6425(3) 0.0224 1.0000 Uani .
C40 C 1.2375(4) 0.65080(16) 0.5244(3) 0.0174 1.0000 Uani .
C41 C 1.2196(4) 0.67504(16) 0.4319(3) 0.0268 1.0000 Uani .
C42 C 1.3629(4) 0.64214(17) 0.5536(3) 0.0260 1.0000 Uani .
C43 C 1.2445(4) 0.71009(16) 0.6823(4) 0.0200 1.0000 Uani .
C44 C 1.3564(4) 0.69843(16) 0.7402(4) 0.0266 1.0000 Uani .
C45 C 1.2618(4) 0.74457(16) 0.6154(4) 0.0247 1.0000 Uani .
C46 C 0.9177(4) 0.62808(15) 0.4872(3) 0.0152 1.0000 Uani .
C47 C 0.8120(4) 0.63571(14) 0.4949(3) 0.0138 1.0000 Uani .
C48 C 0.6971(4) 0.63836(15) 0.4524(3) 0.0147 1.0000 Uani .
C49 C 0.6492(4) 0.67508(16) 0.4762(3) 0.0207 1.0000 Uani .
C50 C 0.9583(4) 0.62403(16) 0.3923(3) 0.0157 1.0000 Uani .
C51 C 0.9193(4) 0.64763(17) 0.3145(3) 0.0250 1.0000 Uani .
C52 C 0.9599(5) 0.64407(19) 0.2266(4) 0.0340 1.0000 Uani .
C53 C 1.0410(5) 0.61645(19) 0.2159(4) 0.0357 1.0000 Uani .
C54 C 1.0799(5) 0.59214(17) 0.2910(4) 0.0320 1.0000 Uani .
C55 C 1.0400(4) 0.59591(15) 0.3794(4) 0.0219 1.0000 Uani .
C56 C 0.6399(4) 0.60682(15) 0.3928(3) 0.0158 1.0000 Uani .
C57 C 0.5276(4) 0.61002(17) 0.3532(4) 0.0214 1.0000 Uani .
C58 C 0.4759(5) 0.58105(19) 0.2945(4) 0.0310 1.0000 Uani .
C59 C 0.5347(5) 0.54870(18) 0.2711(4) 0.0329 1.0000 Uani .
C60 C 0.6471(5) 0.54504(16) 0.3085(4) 0.0284 1.0000 Uani .
C61 C 0.6988(4) 0.57371(15) 0.3690(4) 0.0192 1.0000 Uani .
Zr1 Zr 0.95433(4) 0.646527(16) 0.63964(3) 0.0134 1.0000 Uani .
Co1 Co 0.72420(5) 0.65001(2) 0.59716(4) 0.0154 1.0000 Uani .
P2 P 0.76546(12) 0.59758(4) 0.68643(10) 0.0175 1.0000 Uani .
N2 N 0.9043(3) 0.59490(12) 0.7144(3) 0.0143 1.0000 Uani .
P1 P 0.76754(11) 0.70707(4) 0.67699(10) 0.0158 1.0000 Uani .
N1 N 0.9056(3) 0.70709(12) 0.6623(3) 0.0149 1.0000 Uani .
P3 P 1.15874(11) 0.67098(4) 0.61793(10) 0.0159 1.0000 Uani .
N3 N 1.1277(3) 0.63670(11) 0.6966(3) 0.0145 1.0000 Uani .
H31 H 1.0826 0.4799 0.7107 0.0295 1.0000 Uiso R
H51 H 1.0820 0.5299 0.9671 0.0299 1.0000 Uiso R
H93 H 1.0313 0.5967 0.9777 0.0381 1.0000 Uiso R
H92 H 0.9703 0.6184 0.8877 0.0384 1.0000 Uiso R
H91 H 0.9021 0.5904 0.9445 0.0381 1.0000 Uiso R
H83 H 1.1484 0.4622 0.9590 0.0593 1.0000 Uiso R
H82 H 1.2393 0.4719 0.8935 0.0593 1.0000 Uiso R
H81 H 1.1446 0.4418 0.8582 0.0590 1.0000 Uiso R
H73 H 1.0344 0.5193 0.5662 0.0360 1.0000 Uiso R
H72 H 0.9589 0.5567 0.5695 0.0358 1.0000 Uiso R
H71 H 0.9076 0.5146 0.5762 0.0358 1.0000 Uiso R
H101 H 0.7469 0.6173 0.8406 0.0238 1.0000 Uiso R
H113 H 0.5621 0.6281 0.8392 0.0459 1.0000 Uiso R
H111 H 0.5859 0.6420 0.7373 0.0457 1.0000 Uiso R
H112 H 0.5298 0.6010 0.7496 0.0458 1.0000 Uiso R
H121 H 0.6784 0.5678 0.9198 0.0449 1.0000 Uiso R
H122 H 0.7586 0.5468 0.8567 0.0451 1.0000 Uiso R
H123 H 0.6285 0.5462 0.8238 0.0449 1.0000 Uiso R
H131 H 0.7423 0.5533 0.5609 0.0246 1.0000 Uiso R
H151 H 0.7176 0.4938 0.6136 0.0484 1.0000 Uiso R
H152 H 0.8007 0.5102 0.6979 0.0488 1.0000 Uiso R
H153 H 0.6734 0.5069 0.7087 0.0485 1.0000 Uiso R
H141 H 0.5561 0.5410 0.5350 0.0418 1.0000 Uiso R
H142 H 0.5637 0.5847 0.5637 0.0417 1.0000 Uiso R
H143 H 0.5379 0.5534 0.6398 0.0417 1.0000 Uiso R
H571 H 0.4873 0.6323 0.3659 0.0254 1.0000 Uiso R
H581 H 0.3998 0.5835 0.2694 0.0366 1.0000 Uiso R
H591 H 0.4995 0.5293 0.2312 0.0384 1.0000 Uiso R
H601 H 0.6882 0.5232 0.2919 0.0344 1.0000 Uiso R
H611 H 0.7743 0.5710 0.3938 0.0226 1.0000 Uiso R
H181 H 0.9890 0.8060 0.4740 0.0239 1.0000 Uiso R
H201 H 1.0956 0.8167 0.7550 0.0234 1.0000 Uiso R
H242 H 1.1052 0.7542 0.8536 0.0301 1.0000 Uiso R
H243 H 0.9825 0.7681 0.8630 0.0306 1.0000 Uiso R
H241 H 1.0047 0.7258 0.8278 0.0310 1.0000 Uiso R
H233 H 1.0920 0.8750 0.6469 0.0520 1.0000 Uiso R
H231 H 1.0587 0.8701 0.5367 0.0520 1.0000 Uiso R
H232 H 1.1738 0.8553 0.5858 0.0523 1.0000 Uiso R
H223 H 0.8509 0.7493 0.4240 0.0309 1.0000 Uiso R
H222 H 0.9667 0.7297 0.4260 0.0313 1.0000 Uiso R
H221 H 0.8771 0.7105 0.4808 0.0309 1.0000 Uiso R
H281 H 0.8033 0.7450 0.8167 0.0243 1.0000 Uiso R
H291 H 0.8556 0.7039 0.9365 0.0359 1.0000 Uiso R
H292 H 0.8861 0.6785 0.8522 0.0358 1.0000 Uiso R
H293 H 0.7739 0.6711 0.8943 0.0353 1.0000 Uiso R
H302 H 0.6479 0.7323 0.8978 0.0380 1.0000 Uiso R
H303 H 0.6080 0.7481 0.7931 0.0381 1.0000 Uiso R
H301 H 0.5981 0.7035 0.8158 0.0381 1.0000 Uiso R
H251 H 0.7278 0.7538 0.5537 0.0193 1.0000 Uiso R
H271 H 0.7010 0.8121 0.6226 0.0300 1.0000 Uiso R
H272 H 0.8127 0.7953 0.6763 0.0300 1.0000 Uiso R
H273 H 0.7032 0.7941 0.7250 0.0303 1.0000 Uiso R
H262 H 0.5466 0.7666 0.5426 0.0347 1.0000 Uiso R
H261 H 0.5412 0.7573 0.6509 0.0345 1.0000 Uiso R
H263 H 0.5510 0.7233 0.5775 0.0351 1.0000 Uiso R
H331 H 1.3028 0.6155 0.9964 0.0291 1.0000 Uiso R
H351 H 1.3541 0.5367 0.7966 0.0257 1.0000 Uiso R
H391 H 1.2284 0.5359 0.6452 0.0330 1.0000 Uiso R
H393 H 1.3009 0.5698 0.6110 0.0327 1.0000 Uiso R
H392 H 1.1700 0.5749 0.6063 0.0329 1.0000 Uiso R
H382 H 1.4563 0.5296 0.9557 0.0569 1.0000 Uiso R
H383 H 1.4586 0.5638 1.0281 0.0573 1.0000 Uiso R
H381 H 1.3628 0.5334 1.0217 0.0574 1.0000 Uiso R
H371 H 1.1592 0.6636 0.9615 0.0413 1.0000 Uiso R
H373 H 1.2212 0.6873 0.8895 0.0412 1.0000 Uiso R
H372 H 1.1015 0.6713 0.8560 0.0411 1.0000 Uiso R
H431 H 1.1976 0.7203 0.7282 0.0238 1.0000 Uiso R
H452 H 1.2927 0.7664 0.6540 0.0376 1.0000 Uiso R
H451 H 1.1929 0.7525 0.5778 0.0378 1.0000 Uiso R
H453 H 1.3128 0.7369 0.5726 0.0377 1.0000 Uiso R
H441 H 1.3854 0.7196 0.7810 0.0397 1.0000 Uiso R
H443 H 1.4111 0.6927 0.6982 0.0401 1.0000 Uiso R
H442 H 1.3507 0.6759 0.7794 0.0400 1.0000 Uiso R
H401 H 1.2015 0.6250 0.5093 0.0213 1.0000 Uiso R
H413 H 1.2435 0.6600 0.3798 0.0406 1.0000 Uiso R
H412 H 1.2614 0.6990 0.4405 0.0407 1.0000 Uiso R
H411 H 1.1415 0.6810 0.4139 0.0406 1.0000 Uiso R
H421 H 1.3876 0.6250 0.5063 0.0390 1.0000 Uiso R
H422 H 1.4052 0.6665 0.5544 0.0388 1.0000 Uiso R
H423 H 1.3752 0.6301 0.6164 0.0388 1.0000 Uiso R
H511 H 0.8645 0.6663 0.3196 0.0298 1.0000 Uiso R
H521 H 0.9327 0.6603 0.1755 0.0405 1.0000 Uiso R
H531 H 1.0693 0.6145 0.1570 0.0432 1.0000 Uiso R
H541 H 1.1336 0.5731 0.2838 0.0377 1.0000 Uiso R
H551 H 1.0672 0.5797 0.4306 0.0267 1.0000 Uiso R
H491 H 0.5677 0.6770 0.4661 0.0250 1.0000 Uiso R
H492 H 0.6827 0.6987 0.4570 0.0244 1.0000 Uiso R

loop_
_atom_site_aniso_label
_atom_site_aniso_U_11
_atom_site_aniso_U_22
_atom_site_aniso_U_33
_atom_site_aniso_U_23
_atom_site_aniso_U_13
_atom_site_aniso_U_12
C1 0.007(3) 0.018(3) 0.029(4) 0.005(3) 0.003(3) -0.002(3)
C2 0.018(3) 0.023(4) 0.018(3) 0.010(3) -0.001(3) -0.002(3)
C3 0.017(3) 0.016(4) 0.041(4) 0.004(3) 0.005(3) -0.000(3)
C4 0.017(3) 0.026(4) 0.030(4) 0.011(3) 0.001(3) -0.009(3)
C5 0.024(4) 0.029(4) 0.021(3) 0.010(3) -0.000(3) -0.007(3)
C6 0.018(3) 0.029(4) 0.015(3) 0.006(3) 0.002(3) -0.003(3)
C7 0.021(3) 0.022(4) 0.031(4) -0.003(3) 0.005(3) 0.003(3)
C8 0.037(4) 0.035(4) 0.046(4) 0.023(4) -0.001(3) 0.009(3)
C9 0.022(4) 0.037(4) 0.017(3) 0.000(3) -0.000(3) -0.003(3)
C10 0.019(3) 0.024(4) 0.019(3) 0.007(3) 0.010(3) -0.000(3)
C11 0.022(4) 0.041(4) 0.030(4) 0.005(3) 0.006(3) -0.001(3)
C12 0.029(4) 0.041(4) 0.020(3) 0.013(3) -0.000(3) 0.003(3)
C13 0.017(3) 0.018(3) 0.026(3) -0.002(3) 0.002(3) -0.003(3)
C14 0.019(4) 0.038(4) 0.025(3) 0.004(3) 0.001(3) -0.002(3)
C15 0.020(4) 0.025(4) 0.052(4) 0.000(3) 0.002(3) -0.010(3)
C16 0.009(3) 0.013(3) 0.023(3) -0.002(3) 0.007(2) 0.001(3)
C17 0.013(3) 0.013(3) 0.019(3) -0.000(3) 0.006(2) -0.002(2)
C18 0.020(3) 0.021(4) 0.020(3) 0.005(3) 0.008(3) -0.003(3)
C19 0.019(3) 0.013(3) 0.033(4) -0.004(3) 0.009(3) -0.002(3)
C20 0.016(3) 0.021(4) 0.024(3) -0.011(3) 0.006(3) -0.002(3)
C21 0.016(3) 0.018(4) 0.016(3) -0.003(3) 0.008(3) -0.000(3)
C22 0.021(3) 0.018(3) 0.025(3) 0.004(3) 0.007(3) 0.000(3)
C23 0.043(4) 0.021(4) 0.041(4) -0.002(3) 0.013(3) -0.008(3)
C24 0.017(3) 0.019(3) 0.024(3) -0.002(3) -0.001(3) -0.002(3)
C25 0.012(3) 0.016(3) 0.020(3) -0.002(3) 0.003(2) 0.002(3)
C26 0.018(3) 0.026(4) 0.024(3) -0.003(3) 0.001(3) 0.005(3)
C27 0.017(3) 0.021(4) 0.024(3) -0.001(3) 0.002(3) 0.006(3)
C28 0.019(3) 0.026(4) 0.018(3) -0.006(3) 0.004(3) -0.003(3)
C29 0.020(3) 0.031(4) 0.021(3) 0.002(3) 0.001(3) -0.008(3)
C30 0.018(3) 0.038(4) 0.021(3) -0.005(3) 0.006(3) -0.006(3)
C31 0.010(3) 0.022(4) 0.017(3) 0.005(3) -0.000(2) -0.003(3)
C32 0.016(3) 0.018(3) 0.026(3) 0.004(3) 0.005(3) 0.001(3)
C33 0.025(4) 0.032(4) 0.015(3) 0.006(3) -0.005(3) -0.012(3)
C34 0.015(3) 0.025(4) 0.029(4) 0.006(3) -0.009(3) 0.000(3)
C35 0.016(3) 0.019(4) 0.030(4) 0.008(3) -0.003(3) 0.005(3)
C36 0.010(3) 0.018(3) 0.021(3) 0.003(3) 0.004(3) -0.004(3)
C37 0.030(4) 0.035(4) 0.017(3) 0.004(3) 0.001(3) -0.000(3)
C38 0.035(4) 0.033(4) 0.040(4) 0.008(3) -0.011(3) 0.000(3)
C39 0.022(3) 0.016(3) 0.029(3) 0.005(3) 0.003(3) -0.003(3)
C40 0.012(3) 0.022(3) 0.018(3) -0.004(3) 0.001(2) -0.003(3)
C41 0.030(4) 0.023(4) 0.028(3) 0.006(3) 0.008(3) -0.001(3)
C42 0.018(3) 0.040(4) 0.021(3) -0.001(3) 0.006(2) 0.001(3)
C43 0.013(3) 0.026(4) 0.022(3) -0.005(3) 0.009(3) 0.002(3)
C44 0.018(3) 0.033(4) 0.029(3) -0.008(3) 0.004(3) -0.001(3)
C45 0.011(3) 0.023(4) 0.040(4) -0.003(3) 0.003(3) -0.002(3)
C46 0.017(3) 0.015(3) 0.014(3) -0.001(2) 0.003(2) -0.007(3)
C47 0.017(3) 0.012(3) 0.012(3) 0.002(2) 0.001(2) -0.002(2)
C48 0.011(3) 0.016(4) 0.017(3) 0.001(2) 0.001(2) -0.001(2)
C49 0.019(3) 0.029(4) 0.014(3) 0.002(3) 0.001(2) -0.004(3)
C50 0.013(3) 0.018(3) 0.015(3) 0.001(3) -0.002(2) -0.009(3)
C51 0.028(3) 0.026(4) 0.021(3) -0.006(3) 0.002(3) -0.007(3)
C52 0.043(4) 0.039(4) 0.018(3) 0.001(3) -0.001(3) -0.006(4)
C53 0.045(4) 0.045(5) 0.021(4) -0.010(3) 0.017(3) -0.015(4)
C54 0.032(4) 0.028(4) 0.038(4) -0.014(3) 0.012(3) -0.004(3)
C55 0.019(3) 0.022(4) 0.025(3) -0.005(3) 0.004(3) -0.002(3)
C56 0.019(4) 0.018(3) 0.011(3) 0.001(3) 0.001(2) -0.003(3)
C57 0.011(3) 0.032(4) 0.020(3) -0.001(3) -0.001(3) -0.003(3)
C58 0.017(4) 0.045(5) 0.029(4) 0.005(3) -0.004(3) -0.006(3)
C59 0.035(4) 0.032(4) 0.031(4) -0.003(3) -0.001(3) -0.017(3)
C60 0.042(4) 0.013(4) 0.030(4) -0.002(3) 0.003(3) 0.000(3)
C61 0.010(3) 0.022(4) 0.023(3) 0.004(3) -0.008(3) -0.004(3)
Zr1 0.0098(3) 0.0152(3) 0.0150(3) 0.0017(3) 0.0012(2) -0.0004(3)
Co1 0.0119(4) 0.0180(4) 0.0160(4) 0.0003(4) 0.0007(3) -0.0010(4)
P2 0.0132(8) 0.0194(9) 0.0200(9) 0.0027(7) 0.0029(7) -0.0026(7)
N2 0.012(3) 0.019(3) 0.013(2) 0.001(2) 0.0041(19) -0.000(2)
P1 0.0123(8) 0.0191(9) 0.0161(8) -0.0000(7) 0.0027(6) -0.0010(7)
N1 0.011(2) 0.020(3) 0.013(2) 0.003(2) 0.0010(19) 0.004(2)
P3 0.0121(8) 0.0166(9) 0.0191(8) 0.0018(7) 0.0025(6) -0.0004(7)
N3 0.011(2) 0.016(3) 0.017(2) 0.001(2) 0.0027(19) -0.003(2)

loop_
_atom_type_symbol
_atom_type_scat_dispersion_real
_atom_type_scat_dispersion_imag
_atom_type_scat_Cromer_Mann_a1
_atom_type_scat_Cromer_Mann_b1
_atom_type_scat_Cromer_Mann_a2
_atom_type_scat_Cromer_Mann_b2
_atom_type_scat_Cromer_Mann_a3
_atom_type_scat_Cromer_Mann_b3
_atom_type_scat_Cromer_Mann_a4
_atom_type_scat_Cromer_Mann_b4
_atom_type_scat_Cromer_Mann_c
_atom_type_scat_source
C 0.0033 0.0016 2.3100 20.8439 1.0200 10.2075 1.5886 0.5687 0.8650 51.6512 0.2156 'International Tables Vol C 4.2.6.8 and 6.1.1.4'
H 0.0000 0.0000 0.4930 10.5109 0.3229 26.1257 0.1402 3.1424 0.0408 57.7998 0.0030 'International Tables Vol C 4.2.6.8 and 6.1.1.4'
N 0.0061 0.0033 12.2126 0.0057 3.1322 9.8933 2.0125 28.9975 1.1663 0.5826 -11.5290 'International Tables Vol C 4.2.6.8 and 6.1.1.4'
P 0.1023 0.0942 6.4345 1.9067 4.1791 27.1570 1.7800 0.5260 1.4908 68.1645 1.1149 'International Tables Vol C 4.2.6.8 and 6.1.1.4'
Co 0.3494 0.9721 12.2841 4.2791 7.3409 0.2784 4.0034 13.5359 2.3488 71.1692 1.0118 'International Tables Vol C 4.2.6.8 and 6.1.1.4'
Zr -2.9673 0.5597 17.8765 1.2762 10.9480 11.9160 5.4173 0.1176 3.6572 87.6627 2.0693 'International Tables Vol C 4.2.6.8 and 6.1.1.4'

loop_
_geom_angle_atom_site_label_1
_geom_angle_atom_site_label_2
_geom_angle_atom_site_label_3
_geom_angle
_geom_angle_publ_flag
C2 C1 C6 118.9(5) yes
C2 C1 N2 120.7(5) yes
C6 C1 N2 120.3(5) yes
C1 C2 C3 119.4(5) yes
C1 C2 C7 122.7(5) yes
C3 C2 C7 117.9(5) yes
C2 C3 C4 122.5(5) yes
C2 C3 H31 118.7 no
C4 C3 H31 118.8 no
C3 C4 C5 116.7(5) yes
C3 C4 C8 121.2(6) yes
C5 C4 C8 122.0(5) yes
C4 C5 C6 123.5(5) yes
C4 C5 H51 118.8 no
C6 C5 H51 117.7 no
C1 C6 C5 118.9(5) yes
C1 C6 C9 121.9(5) yes
C5 C6 C9 119.2(5) yes
C2 C7 H73 110.7 no
C2 C7 H72 110.4 no
H73 C7 H72 108.6 no
C2 C7 H71 109.7 no
H73 C7 H71 108.4 no
H72 C7 H71 109.0 no
C4 C8 H83 110.4 no
C4 C8 H82 108.4 no
H83 C8 H82 109.1 no
C4 C8 H81 110.5 no
H83 C8 H81 109.5 no
H82 C8 H81 108.9 no
C6 C9 H93 109.8 no
C6 C9 H92 109.2 no
H93 C9 H92 109.0 no
C6 C9 H91 110.3 no
H93 C9 H91 110.6 no
H92 C9 H91 107.9 no
C11 C10 C12 110.6(4) yes
C11 C10 P2 111.0(3) yes
C12 C10 P2 117.9(4) yes
C11 C10 H101 106.6 no
C12 C10 H101 106.2 no
P2 C10 H101 103.6 no
C10 C11 H113 109.5 no
C10 C11 H111 111.6 no
H113 C11 H111 108.6 no
C10 C11 H112 109.1 no
H113 C11 H112 108.6 no
H111 C11 H112 109.5 no
C10 C12 H121 109.9 no
C10 C12 H122 110.7 no
H121 C12 H122 108.7 no
C10 C12 H123 109.7 no
H121 C12 H123 109.6 no
H122 C12 H123 108.2 no
C14 C13 C15 108.4(4) yes
C14 C13 P2 110.7(4) yes
C15 C13 P2 119.8(4) yes
C14 C13 H131 106.7 no
C15 C13 H131 105.7 no
P2 C13 H131 104.6 no
C13 C14 H141 110.0 no
C13 C14 H142 111.0 no
H141 C14 H142 108.1 no
C13 C14 H143 110.6 no
H141 C14 H143 108.4 no
H142 C14 H143 108.6 no
C13 C15 H151 108.1 no
C13 C15 H152 111.2 no
H151 C15 H152 107.9 no
C13 C15 H153 111.5 no
H151 C15 H153 109.1 no
H152 C15 H153 109.0 no
C17 C16 C21 117.3(5) yes
C17 C16 N1 119.7(4) yes
C21 C16 N1 122.9(4) yes
C16 C17 C18 119.2(5) yes
C16 C17 C22 122.2(5) yes
C18 C17 C22 118.5(4) yes
C17 C18 C19 123.3(5) yes
C17 C18 H181 117.8 no
C19 C18 H181 119.0 no
C18 C19 C20 116.4(5) yes
C18 C19 C23 121.8(5) yes
C20 C19 C23 121.8(5) yes
C19 C20 C21 123.0(5) yes
C19 C20 H201 119.0 no
C21 C20 H201 118.1 no
C16 C21 C20 120.7(5) yes
C16 C21 C24 121.0(5) yes
C20 C21 C24 118.3(5) yes
C17 C22 H223 111.2 no
C17 C22 H222 110.6 no
H223 C22 H222 107.1 no
C17 C22 H221 112.8 no
H223 C22 H221 107.4 no
H222 C22 H221 107.4 no
C19 C23 H233 110.2 no
C19 C23 H231 111.5 no
H233 C23 H231 108.7 no
C19 C23 H232 108.9 no
H233 C23 H232 109.2 no
H231 C23 H232 108.3 no
C21 C24 H242 109.8 no
C21 C24 H243 111.4 no
H242 C24 H243 108.5 no
C21 C24 H241 110.9 no
H242 C24 H241 107.6 no
H243 C24 H241 108.6 no
C26 C25 C27 108.9(4) yes
C26 C25 P1 112.4(4) yes
C27 C25 P1 117.8(4) yes
C26 C25 H251 106.0 no
C27 C25 H251 105.2 no
P1 C25 H251 105.7 no
C25 C26 H262 109.1 no
C25 C26 H261 109.8 no
H262 C26 H261 108.7 no
C25 C26 H263 110.6 no
H262 C26 H263 108.2 no
H261 C26 H263 110.4 no
C25 C27 H271 108.4 no
C25 C27 H272 111.1 no
H271 C27 H272 109.1 no
C25 C27 H273 110.6 no
H271 C27 H273 108.8 no
H272 C27 H273 108.8 no
C29 C28 C30 109.4(4) yes
C29 C28 P1 113.7(4) yes
C30 C28 P1 113.2(3) yes
C29 C28 H281 106.5 no
C30 C28 H281 107.5 no
P1 C28 H281 106.0 no
C28 C29 H291 111.0 no
C28 C29 H292 111.9 no
H291 C29 H292 106.9 no
C28 C29 H293 110.7 no
H291 C29 H293 107.5 no
H292 C29 H293 108.6 no
C28 C30 H302 108.4 no
C28 C30 H303 110.6 no
H302 C30 H303 109.2 no
C28 C30 H301 111.2 no
H302 C30 H301 108.8 no
H303 C30 H301 108.6 no
C32 C31 C36 118.7(5) yes
C32 C31 N3 119.8(5) yes
C36 C31 N3 121.5(4) yes
C31 C32 C33 119.5(5) yes
C31 C32 C37 122.1(5) yes
C33 C32 C37 118.4(5) yes
C32 C33 C34 122.3(5) yes
C32 C33 H331 118.9 no
C34 C33 H331 118.8 no
C33 C34 C35 117.1(5) yes
C33 C34 C38 122.0(5) yes
C35 C34 C38 121.0(5) yes
C34 C35 C36 123.1(5) yes
C34 C35 H351 119.1 no
C36 C35 H351 117.8 no
C31 C36 C35 119.3(5) yes
C31 C36 C39 122.2(5) yes
C35 C36 C39 118.5(5) yes
C32 C37 H371 110.5 no
C32 C37 H373 110.3 no
H371 C37 H373 108.5 no
C32 C37 H372 111.5 no
H371 C37 H372 108.5 no
H373 C37 H372 107.5 no
C34 C38 H382 110.7 no
C34 C38 H383 110.9 no
H382 C38 H383 108.7 no
C34 C38 H381 109.2 no
H382 C38 H381 109.0 no
H383 C38 H381 108.4 no
C36 C39 H391 109.8 no
C36 C39 H393 109.0 no
H391 C39 H393 108.5 no
C36 C39 H392 110.3 no
H391 C39 H392 109.2 no
H393 C39 H392 110.0 no
C41 C40 C42 110.4(4) yes
C41 C40 P3 111.7(4) yes
C42 C40 P3 117.7(3) yes
C41 C40 H401 107.2 no
C42 C40 H401 105.7 no
P3 C40 H401 103.2 no
C40 C41 H413 109.1 no
C40 C41 H412 110.4 no
H413 C41 H412 110.0 no
C40 C41 H411 110.8 no
H413 C41 H411 107.3 no
H412 C41 H411 109.2 no
C40 C42 H421 108.7 no
C40 C42 H422 109.4 no
H421 C42 H422 108.6 no
C40 C42 H423 110.3 no
H421 C42 H423 110.1 no
H422 C42 H423 109.8 no
C44 C43 C45 109.8(4) yes
C44 C43 P3 117.6(4) yes
C45 C43 P3 111.8(3) yes
C44 C43 H431 107.1 no
C45 C43 H431 105.3 no
P3 C43 H431 104.1 no
C43 C44 H441 110.0 no
C43 C44 H443 111.1 no
H441 C44 H443 107.1 no
C43 C44 H442 112.8 no
H441 C44 H442 108.4 no
H443 C44 H442 107.3 no
C43 C45 H452 109.0 no
C43 C45 H451 111.7 no
H452 C45 H451 109.1 no
C43 C45 H453 109.0 no
H452 C45 H453 109.4 no
H451 C45 H453 108.6 no
C47 C46 C50 122.2(5) yes
C47 C46 Zr1 86.1(3) yes
C50 C46 Zr1 147.5(4) yes
C46 C47 C48 150.2(5) yes
C46 C47 Zr1 62.1(3) yes
C48 C47 Zr1 147.7(3) yes
C46 C47 Co1 137.3(4) yes
C48 C47 Co1 72.4(3) yes
Zr1 C47 Co1 75.53(15) yes
C47 C48 C49 110.8(4) yes
C47 C48 C56 122.6(4) yes
C49 C48 C56 126.7(4) yes
C47 C48 Co1 65.7(3) yes
C49 C48 Co1 67.4(3) yes
C56 C48 Co1 134.5(3) yes
C48 C49 Co1 70.9(3) yes
C48 C49 H491 117.0 no
Co1 C49 H491 118.7 no
C48 C49 H492 118.2 no
Co1 C49 H492 116.1 no
H491 C49 H492 111.0 no
C46 C50 C51 122.0(5) yes
C46 C50 C55 120.1(5) yes
C51 C50 C55 117.9(5) yes
C50 C51 C52 121.4(6) yes
C50 C51 H511 120.7 no
C52 C51 H511 117.9 no
C51 C52 C53 119.8(6) yes
C51 C52 H521 119.9 no
C53 C52 H521 120.4 no
C52 C53 C54 120.2(5) yes
C52 C53 H531 119.6 no
C54 C53 H531 120.2 no
C53 C54 C55 120.1(6) yes
C53 C54 H541 120.5 no
C55 C54 H541 119.4 no
C50 C55 C54 120.7(5) yes
C50 C55 H551 119.3 no
C54 C55 H551 120.0 no
C48 C56 C57 121.3(5) yes
C48 C56 C61 120.8(5) yes
C57 C56 C61 117.7(5) yes
C56 C57 C58 121.0(5) yes
C56 C57 H571 119.4 no
C58 C57 H571 119.6 no
C57 C58 C59 120.9(6) yes
C57 C58 H581 119.8 no
C59 C58 H581 119.4 no
C58 C59 C60 119.3(5) yes
C58 C59 H591 120.6 no
C60 C59 H591 120.1 no
C59 C60 C61 120.0(5) yes
C59 C60 H601 119.8 no
C61 C60 H601 120.2 no
C56 C61 C60 121.1(5) yes
C56 C61 H611 119.5 no
C60 C61 H611 119.4 no
C46 Zr1 Co1 75.10(13) yes
C47 Zr1 P2 68.46(11) yes
C46 Zr1 P2 89.67(13) yes
Co1 Zr1 P2 45.03(3) yes
C47 Zr1 N2 93.70(15) yes
C46 Zr1 N2 101.54(16) yes
Co1 Zr1 N2 78.58(11) yes
C47 Zr1 P1 78.75(12) yes
C46 Zr1 P1 107.15(14) yes
P2 Zr1 P1 75.36(4) yes
N2 Zr1 P1 101.62(11) yes
C47 Zr1 N1 95.15(15) yes
C46 Zr1 N1 112.85(17) yes
Co1 Zr1 N1 73.05(10) yes
P2 Zr1 N1 105.81(11) yes
N2 Zr1 N1 126.87(15) yes
C47 Zr1 P3 119.91(11) yes
C46 Zr1 P3 92.57(13) yes
Co1 Zr1 P3 151.90(4) yes
P2 Zr1 P3 162.34(5) yes
N2 Zr1 P3 129.17(11) yes
C47 Zr1 N3 143.07(15) yes
C46 Zr1 N3 111.49(17) yes
Co1 Zr1 N3 168.64(10) yes
P2 Zr1 N3 124.30(11) yes
N2 Zr1 N3 90.83(15) yes
P1 Zr1 P3 120.41(4) yes
N1 Zr1 P3 89.44(11) yes
P1 Zr1 N3 135.90(11) yes
N1 Zr1 N3 111.07(15) yes
P3 Zr1 N3 39.24(10) yes
C49 Co1 C47 73.4(2) yes
C48 Co1 Zr1 102.92(14) yes
C49 Co1 Zr1 121.67(15) yes
C47 Co1 Zr1 61.14(14) yes
C48 Co1 P2 113.30(15) yes
C49 Co1 P2 150.43(16) yes
C47 Co1 P2 96.23(15) yes
Zr1 Co1 P2 72.60(4) yes
C48 Co1 P1 130.41(15) yes
C49 Co1 P1 95.42(16) yes
C47 Co1 P1 117.61(15) yes
Zr1 Co1 P1 77.00(4) yes
P2 Co1 P1 113.68(6) yes
C13 P2 C10 106.0(2) yes
C13 P2 Zr1 126.44(17) yes
C10 P2 Zr1 126.90(18) yes
C13 P2 Co1 109.21(17) yes
C10 P2 Co1 110.70(17) yes
Zr1 P2 Co1 62.37(4) yes
C13 P2 N2 112.1(2) yes
C10 P2 N2 110.3(2) yes
Zr1 P2 N2 46.21(14) yes
Co1 P2 N2 108.58(16) yes
C1 N2 P2 126.2(3) yes
C1 N2 Zr1 132.4(3) yes
P2 N2 Zr1 100.2(2) yes
C25 P1 C28 99.7(2) yes
C25 P1 Co1 115.58(16) yes
C28 P1 Co1 130.19(19) yes
C25 P1 Zr1 137.02(16) yes
C28 P1 Zr1 115.63(17) yes
Co1 P1 Zr1 58.41(4) yes
C25 P1 N1 107.7(2) yes
C28 P1 N1 105.9(2) yes
Co1 P1 N1 95.92(15) yes
C16 N1 P1 118.9(3) yes
C16 N1 Zr1 131.8(3) yes
P1 N1 Zr1 107.6(2) yes
C40 P3 C43 107.9(2) yes
C40 P3 Zr1 122.46(17) yes
C43 P3 Zr1 129.59(16) yes
C40 P3 N3 112.6(2) yes
C43 P3 N3 110.2(2) yes
C31 N3 P3 128.6(3) yes
C31 N3 Zr1 144.7(3) yes
P3 N3 Zr1 86.63(17) yes

loop_
_geom_bond_atom_site_label_1
_geom_bond_atom_site_label_2
_geom_bond_distance
_geom_bond_publ_flag
C1 C2 1.396(7) yes
C1 C6 1.402(7) yes
C1 N2 1.444(6) yes
C2 C3 1.391(7) yes
C2 C7 1.507(6) yes
C3 C4 1.381(7) yes
C3 H31 0.933 no
C4 C5 1.371(7) yes
C4 C8 1.494(7) yes
C5 C6 1.382(7) yes
C5 H51 0.929 no
C6 C9 1.497(7) yes
C7 H73 0.962 no
C7 H72 0.970 no
C7 H71 0.959 no
C8 H83 0.953 no
C8 H82 0.955 no
C8 H81 0.962 no
C9 H93 0.954 no
C9 H92 0.953 no
C9 H91 0.960 no
C10 C11 1.514(7) yes
C10 C12 1.521(7) yes
C10 P2 1.856(5) yes
C10 H101 0.980 no
C11 H113 0.961 no
C11 H111 0.962 no
C11 H112 0.960 no
C12 H121 0.958 no
C12 H122 0.970 no
C12 H123 0.966 no
C13 C14 1.530(7) yes
C13 C15 1.543(7) yes
C13 P2 1.856(5) yes
C13 H131 0.970 no
C14 H141 0.953 no
C14 H142 0.953 no
C14 H143 0.977 no
C15 H151 0.951 no
C15 H152 0.952 no
C15 H153 0.965 no
C16 C17 1.411(6) yes
C16 C21 1.399(7) yes
C16 N1 1.440(6) yes
C17 C18 1.396(7) yes
C17 C22 1.494(6) yes
C18 C19 1.372(7) yes
C18 H181 0.943 no
C19 C20 1.377(7) yes
C19 C23 1.502(7) yes
C20 C21 1.376(7) yes
C20 H201 0.929 no
C21 C24 1.506(6) yes
C22 H223 0.961 no
C22 H222 0.955 no
C22 H221 0.967 no
C23 H233 0.945 no
C23 H231 0.955 no
C23 H232 0.947 no
C24 H242 0.970 no
C24 H243 0.967 no
C24 H241 0.952 no
C25 C26 1.530(6) yes
C25 C27 1.527(7) yes
C25 P1 1.886(5) yes
C25 H251 0.975 no
C26 H262 0.964 no
C26 H261 0.947 no
C26 H263 0.958 no
C27 H271 0.949 no
C27 H272 0.959 no
C27 H273 0.962 no
C28 C29 1.524(7) yes
C28 C30 1.537(6) yes
C28 P1 1.864(5) yes
C28 H281 0.977 no
C29 H291 0.960 no
C29 H292 0.965 no
C29 H293 0.962 no
C30 H302 0.962 no
C30 H303 0.964 no
C30 H301 0.961 no
C31 C32 1.408(7) yes
C31 C36 1.397(7) yes
C31 N3 1.443(6) yes
C32 C33 1.385(7) yes
C32 C37 1.500(7) yes
C33 C34 1.380(7) yes
C33 H331 0.940 no
C34 C35 1.378(7) yes
C34 C38 1.509(7) yes
C35 C36 1.380(7) yes
C35 H351 0.934 no
C36 C39 1.500(7) yes
C37 H371 0.960 no
C37 H373 0.960 no
C37 H372 0.963 no
C38 H382 0.951 no
C38 H383 0.945 no
C38 H381 0.958 no
C39 H391 0.960 no
C39 H393 0.964 no
C39 H392 0.959 no
C40 C41 1.522(6) yes
C40 C42 1.535(6) yes
C40 P3 1.848(5) yes
C40 H401 0.991 no
C41 H413 0.965 no
C41 H412 0.958 no
C41 H411 0.959 no
C42 H421 0.958 no
C42 H422 0.972 no
C42 H423 0.961 no
C43 C44 1.522(7) yes
C43 C45 1.534(7) yes
C43 P3 1.842(5) yes
C43 H431 0.974 no
C44 H441 0.956 no
C44 H443 0.959 no
C44 H442 0.951 no
C45 H452 0.963 no
C45 H451 0.957 no
C45 H453 0.949 no
C46 C47 1.316(6) yes
C46 C50 1.481(6) yes
C46 Zr1 2.203(5) yes
C47 C48 1.428(6) yes
C47 Zr1 2.488(5) yes
C47 Co1 1.949(5) yes
C48 C49 1.436(7) yes
C48 C56 1.471(7) yes
C48 Co1 2.040(5) yes
C49 Co1 1.993(5) yes
C49 H491 0.973 no
C49 H492 0.955 no
C50 C51 1.380(7) yes
C50 C55 1.401(7) yes
C51 C52 1.385(7) yes
C51 H511 0.926 no
C52 C53 1.379(8) yes
C52 H521 0.927 no
C53 C54 1.367(8) yes
C53 H531 0.935 no
C54 C55 1.389(7) yes
C54 H541 0.931 no
C55 H551 0.926 no
C56 C57 1.389(7) yes
C56 C61 1.397(7) yes
C57 C58 1.376(7) yes
C57 H571 0.932 no
C58 C59 1.373(8) yes
C58 H581 0.937 no
C59 C60 1.385(7) yes
C59 H591 0.928 no
C60 C61 1.382(7) yes
C60 H601 0.940 no
C61 H611 0.931 no
Zr1 Co1 2.7503(8) yes
Zr1 P2 2.9623(15) yes
Zr1 N2 2.173(4) yes
Zr1 P1 3.1461(15) yes
Zr1 N1 2.182(4) yes
Zr1 P3 2.6511(14) yes
Zr1 N3 2.152(4) yes
Co1 P2 2.1964(16) yes
Co1 P1 2.2668(16) yes
P2 N2 1.663(4) yes
P1 N1 1.700(4) yes
P3 N3 1.680(4) yes
